data_4067764
loop_
_publ_author_name
'Diebolt, Olivier'
'Jur\<c\'ik, V\'aclav'
'Correa da Costa, Rosenildo'
'Braunstein, Pierre'
'Cavallo, Luigi'
'Nolan, Steven P.'
'Slawin, Alexandra M. Z.'
'Cazin, Catherine S. J.'

_publ_section_title
;
 Mixed Phosphite/N-Heterocyclic Carbene Complexes: Synthesis,
 Characterization and Catalytic Studies
;
_journal_issue 6
_journal_name_full Organometallics
_journal_page_first 1443
_journal_paper_doi 10.1021/om9011196
_journal_volume 29
_journal_year 2010
_chemical_formula_sum 'C36 H57 Cl2 N2 O3 P Pd'
_chemical_formula_weight 774.11
_chemical_name_systematic
;
 ?
;
_space_group_IT_number 14
_symmetry_cell_setting monoclinic
_symmetry_space_group_name_Hall '-P 2ybc'
_symmetry_space_group_name_H-M 'P 1 21/c 1'
_atom_sites_solution_hydrogens geom
_atom_sites_solution_primary direct
_atom_sites_solution_secondary difmap
_audit_creation_method SHELXL-97
_audit_update_record
;
2008-08-08 # Formatted by publCIF
;
_cell_angle_alpha 90.00
_cell_angle_beta 104.5480(10)
_cell_angle_gamma 90.00
_cell_formula_units_Z 4
_cell_length_a 15.1782(4)
_cell_length_b 13.8598(4)
_cell_length_c 19.5957(5)
_cell_measurement_reflns_used 9964
_cell_measurement_temperature 100(2)
_cell_measurement_theta_max 36.31
_cell_measurement_theta_min 2.68
_cell_volume 3990.11(19)
_computing_cell_refinement 'Bruker-Nonius Apex v1.0-22 2002'
_computing_data_collection 'Bruker-Nonius Apex v1.0-22 2002'
_computing_data_reduction 'SAINT+ Version 7.06A Bruker-Nonius, 2004'
_computing_molecular_graphics 'Shelxtl Version 6.12 (Sheldrick, 2001)'
_computing_publication_material 'Shelxtl Version 6.12 (Sheldrick, 2001)'
_computing_structure_refinement 'Shelxtl Version 6.12 (Sheldrick, 2001)'
_computing_structure_solution 'Shelxtl Version 6.12 (Sheldrick, 2001)'
_diffrn_ambient_temperature 100(2)
_diffrn_detector_area_resol_mean 512
_diffrn_detector_type '4K CCD area detector APEX II'
_diffrn_measured_fraction_theta_full 0.893
_diffrn_measured_fraction_theta_max 0.893
_diffrn_measurement_device_type 'Kappa 4-axis goniometer bruker-nonius'
_diffrn_measurement_method
;
 Fullsphere data collection, phi and omega scans
;
_diffrn_radiation_monochromator 'Multilayer Montel 200 mirrors'
_diffrn_radiation_type MoK\a
_diffrn_radiation_wavelength 0.71073
_diffrn_reflns_av_R_equivalents 0.0180
_diffrn_reflns_av_sigmaI/netI 0.0236
_diffrn_reflns_limit_h_max 25
_diffrn_reflns_limit_h_min -22
_diffrn_reflns_limit_k_max 23
_diffrn_reflns_limit_k_min -15
_diffrn_reflns_limit_l_max 32
_diffrn_reflns_limit_l_min -24
_diffrn_reflns_number 39050
_diffrn_reflns_theta_full 36.34
_diffrn_reflns_theta_max 36.34
_diffrn_reflns_theta_min 2.60
_diffrn_source 'rotating anode X-ray tube'
_diffrn_source_current 90
_diffrn_source_power 50
_diffrn_source_size '3 mm x 0.3 mm fine focus'
_diffrn_source_type 'Bruker-Nonius FR 591'
_exptl_absorpt_coefficient_mu 0.673
_exptl_absorpt_correction_T_max 0.9671
_exptl_absorpt_correction_T_min 0.8772
_exptl_absorpt_correction_type empirical
_exptl_absorpt_process_details
; 
 SADABS Version 2.1 2003 Bruker-Nonius
 Blessing, Acta Cryst. (1995) A51 33-38
;
_exptl_crystal_colour yellow
_exptl_crystal_density_diffrn 1.289
_exptl_crystal_density_method 'not measured'
_exptl_crystal_description Block
_exptl_crystal_F_000 1624
_exptl_crystal_size_max 0.20
_exptl_crystal_size_mid 0.10
_exptl_crystal_size_min 0.05
_refine_diff_density_max 0.773
_refine_diff_density_min -0.446
_refine_diff_density_rms 0.060
_refine_ls_extinction_method none
_refine_ls_goodness_of_fit_ref 1.055
_refine_ls_hydrogen_treatment noref
_refine_ls_matrix_type full
_refine_ls_number_parameters 420
_refine_ls_number_reflns 17306
_refine_ls_number_restraints 0
_refine_ls_restrained_S_all 1.055
_refine_ls_R_factor_all 0.0357
_refine_ls_R_factor_gt 0.0280
_refine_ls_shift/su_max 0.002
_refine_ls_shift/su_mean 0.000
_refine_ls_structure_factor_coef Fsqd
_refine_ls_weighting_details 'calc w=1/[\s^2^(Fo^2^)+(0.0365P)^2^+1.1115P] where P=(Fo^2^+2Fc^2^)/3'
_refine_ls_weighting_scheme calc
_refine_ls_wR_factor_gt 0.0756
_refine_ls_wR_factor_ref 0.0799
_reflns_number_gt 14662
_reflns_number_total 17306
_reflns_threshold_expression >2sigma(I)
_cod_data_source_file om9011196_si_001.cif
_cod_data_source_block 6c
_cod_depositor_comments
;
The following automatic conversions were performed:

'_symmetry_cell_setting' value 'Monoclinic' changed to 'monoclinic'
according to /home/saulius/struct/CIF-dictionaries/cif_core.dic
dictionary named 'cif_core.dic' version 2.4.1 from 2010-06-29.

Automatic conversion script
Id: cif_fix_values 1715 2011-07-08 13:25:40Z adriana 
;
_cod_original_sg_symbol_H-M P2(1)/c
_cod_database_code 4067764

loop_
_symmetry_equiv_pos_as_xyz
'x, y, z'
'-x, y+1/2, -z+1/2'
'-x, -y, -z'
'x, -y-1/2, z-1/2'

loop_
_atom_site_label
_atom_site_type_symbol
_atom_site_fract_x
_atom_site_fract_y
_atom_site_fract_z
_atom_site_U_iso_or_equiv
_atom_site_adp_type
_atom_site_occupancy
_atom_site_symmetry_multiplicity
_atom_site_calc_flag
_atom_site_refinement_flags
Pd1 Pd 0.265611(5) 0.530342(6) 0.286961(4) 0.02213(2) Uani 1 1 d .
Cl1 Cl 0.14775(2) 0.42581(3) 0.28335(2) 0.04053(8) Uani 1 1 d .
O1 O 0.11139(7) 0.69769(7) 0.25523(5) 0.0343(2) Uani 1 1 d .
C1 C 0.33275(7) 0.42190(8) 0.24994(5) 0.02169(17) Uani 1 1 d .
N1 N 0.31602(6) 0.39065(7) 0.18217(5) 0.02222(16) Uani 1 1 d .
P2 P 0.18061(2) 0.64944(2) 0.319767(15) 0.02460(5) Uani 1 1 d .
Cl2 Cl 0.38356(2) 0.63529(2) 0.288957(19) 0.03454(6) Uani 1 1 d .
O2 O 0.11632(6) 0.61846(7) 0.36804(5) 0.03182(18) Uani 1 1 d .
C2 C 0.37269(9) 0.31511(9) 0.17608(6) 0.0286(2) Uani 1 1 d .
H2 H 0.3742 0.2818 0.1340 0.034 Uiso 1 1 calc R
N2 N 0.40013(6) 0.36358(7) 0.28560(5) 0.02294(16) Uani 1 1 d .
O3 O 0.22867(7) 0.74108(7) 0.36107(5) 0.03249(18) Uani 1 1 d .
C3 C 0.42545(9) 0.29749(9) 0.24102(6) 0.0293(2) Uani 1 1 d .
H3 H 0.4711 0.2492 0.2538 0.035 Uiso 1 1 calc R
C4 C 0.25127(7) 0.43170(8) 0.12219(5) 0.02397(19) Uani 1 1 d .
C5 C 0.16690(8) 0.38615(10) 0.09734(7) 0.0308(2) Uani 1 1 d .
C6 C 0.10878(9) 0.42527(13) 0.03678(8) 0.0421(3) Uani 1 1 d .
H6 H 0.0510 0.3962 0.0181 0.051 Uiso 1 1 calc R
C7 C 0.13299(10) 0.50452(15) 0.00362(8) 0.0454(4) Uani 1 1 d .
H7 H 0.0918 0.5299 -0.0372 0.054 Uiso 1 1 calc R
C8 C 0.21672(10) 0.54761(12) 0.02907(7) 0.0388(3) Uani 1 1 d .
H8 H 0.2325 0.6026 0.0058 0.047 Uiso 1 1 calc R
C9 C 0.27845(8) 0.51122(9) 0.08862(6) 0.0274(2) Uani 1 1 d .
C10 C 0.13941(10) 0.29695(12) 0.13101(8) 0.0396(3) Uani 1 1 d .
H10 H 0.1787 0.2923 0.1802 0.048 Uiso 1 1 calc R
C11 C 0.03950(12) 0.30176(18) 0.13508(11) 0.0602(5) Uani 1 1 d .
H11A H 0.0289 0.3626 0.1572 0.090 Uiso 1 1 calc R
H11B H 0.0267 0.2476 0.1632 0.090 Uiso 1 1 calc R
H11C H -0.0007 0.2981 0.0874 0.090 Uiso 1 1 calc R
C12 C 0.15511(15) 0.20610(15) 0.09082(12) 0.0604(5) Uani 1 1 d .
H12A H 0.1172 0.2091 0.0423 0.091 Uiso 1 1 calc R
H12B H 0.1387 0.1488 0.1143 0.091 Uiso 1 1 calc R
H12C H 0.2194 0.2023 0.0902 0.091 Uiso 1 1 calc R
C13 C 0.37382(9) 0.55216(10) 0.11118(7) 0.0325(2) Uani 1 1 d .
H13 H 0.3993 0.5365 0.1621 0.039 Uiso 1 1 calc R
C14 C 0.43366(11) 0.50331(14) 0.06890(10) 0.0476(4) Uani 1 1 d .
H14A H 0.4334 0.4334 0.0762 0.071 Uiso 1 1 calc R
H14B H 0.4961 0.5276 0.0848 0.071 Uiso 1 1 calc R
H14C H 0.4098 0.5177 0.0187 0.071 Uiso 1 1 calc R
C15 C 0.37630(14) 0.66146(12) 0.10268(10) 0.0492(4) Uani 1 1 d .
H15A H 0.3587 0.6780 0.0524 0.074 Uiso 1 1 calc R
H15B H 0.4380 0.6851 0.1236 0.074 Uiso 1 1 calc R
H15C H 0.3338 0.6916 0.1265 0.074 Uiso 1 1 calc R
C16 C 0.44295(8) 0.36687(8) 0.36035(5) 0.02409(19) Uani 1 1 d .
C17 C 0.40312(9) 0.31526(9) 0.40626(6) 0.0298(2) Uani 1 1 d .
C18 C 0.44968(11) 0.31421(12) 0.47738(7) 0.0379(3) Uani 1 1 d .
H18 H 0.4251 0.2791 0.5099 0.045 Uiso 1 1 calc R
C19 C 0.53048(11) 0.36306(12) 0.50128(7) 0.0407(3) Uani 1 1 d .
H19 H 0.5607 0.3620 0.5500 0.049 Uiso 1 1 calc R
C20 C 0.56779(9) 0.41345(10) 0.45479(6) 0.0343(3) Uani 1 1 d .
H20 H 0.6236 0.4468 0.4721 0.041 Uiso 1 1 calc R
C21 C 0.52532(8) 0.41647(8) 0.38286(6) 0.0264(2) Uani 1 1 d .
C22 C 0.31457(10) 0.25968(11) 0.38062(8) 0.0384(3) Uani 1 1 d .
H22 H 0.2802 0.2899 0.3354 0.046 Uiso 1 1 calc R
C23 C 0.33241(15) 0.15510(15) 0.36497(14) 0.0629(5) Uani 1 1 d .
H23A H 0.3663 0.1526 0.3285 0.094 Uiso 1 1 calc R
H23B H 0.2743 0.1212 0.3483 0.094 Uiso 1 1 calc R
H23C H 0.3682 0.1241 0.4080 0.094 Uiso 1 1 calc R
C24 C 0.25434(14) 0.26522(19) 0.43242(12) 0.0625(5) Uani 1 1 d .
H24A H 0.1943 0.2382 0.4104 0.094 Uiso 1 1 calc R
H24B H 0.2477 0.3327 0.4451 0.094 Uiso 1 1 calc R
H24C H 0.2825 0.2283 0.4750 0.094 Uiso 1 1 calc R
C25 C 0.56981(9) 0.46837(9) 0.33222(7) 0.0309(2) Uani 1 1 d .
H25 H 0.5216 0.4820 0.2881 0.037 Uiso 1 1 calc R
C26 C 0.61265(11) 0.56438(11) 0.36096(9) 0.0429(3) Uani 1 1 d .
H26A H 0.5672 0.6042 0.3755 0.064 Uiso 1 1 calc R
H26B H 0.6341 0.5980 0.3242 0.064 Uiso 1 1 calc R
H26C H 0.6641 0.5526 0.4016 0.064 Uiso 1 1 calc R
C27 C 0.64182(12) 0.40457(13) 0.31263(10) 0.0451(3) Uani 1 1 d .
H27A H 0.6874 0.3858 0.3555 0.068 Uiso 1 1 calc R
H27B H 0.6715 0.4404 0.2815 0.068 Uiso 1 1 calc R
H27C H 0.6128 0.3466 0.2883 0.068 Uiso 1 1 calc R
C28 C 0.07086(13) 0.65033(13) 0.18850(8) 0.0506(4) Uani 1 1 d .
H28 H 0.1071 0.5916 0.1836 0.061 Uiso 1 1 calc R
C29 C -0.02372(19) 0.6212(3) 0.18951(17) 0.1043(11) Uani 1 1 d .
H29A H -0.0218 0.5824 0.2316 0.156 Uiso 1 1 calc R
H29B H -0.0507 0.5832 0.1473 0.156 Uiso 1 1 calc R
H29C H -0.0606 0.6791 0.1902 0.156 Uiso 1 1 calc R
C30 C 0.0759(3) 0.7221(2) 0.13171(12) 0.1042(11) Uani 1 1 d .
H30A H 0.0417 0.7802 0.1373 0.156 Uiso 1 1 calc R
H30B H 0.0497 0.6934 0.0853 0.156 Uiso 1 1 calc R
H30C H 0.1397 0.7391 0.1356 0.156 Uiso 1 1 calc R
C31 C 0.14627(13) 0.56030(15) 0.43060(9) 0.0516(4) Uani 1 1 d .
H31 H 0.2015 0.5227 0.4280 0.062 Uiso 1 1 calc R
C32 C 0.0694(2) 0.49225(19) 0.43170(16) 0.0839(9) Uani 1 1 d .
H32A H 0.0153 0.5294 0.4340 0.126 Uiso 1 1 calc R
H32B H 0.0870 0.4501 0.4731 0.126 Uiso 1 1 calc R
H32C H 0.0558 0.4529 0.3888 0.126 Uiso 1 1 calc R
C33 C 0.16933(19) 0.6275(2) 0.49349(10) 0.0811(8) Uani 1 1 d .
H33A H 0.2153 0.6742 0.4874 0.122 Uiso 1 1 calc R
H33B H 0.1932 0.5900 0.5365 0.122 Uiso 1 1 calc R
H33C H 0.1143 0.6620 0.4972 0.122 Uiso 1 1 calc R
C34 C 0.25805(9) 0.82365(9) 0.32649(7) 0.0327(2) Uani 1 1 d .
H34 H 0.2663 0.8036 0.2795 0.039 Uiso 1 1 calc R
C35 C 0.18603(13) 0.90121(12) 0.31667(11) 0.0512(4) Uani 1 1 d .
H35A H 0.1282 0.8759 0.2880 0.077 Uiso 1 1 calc R
H35B H 0.2047 0.9568 0.2928 0.077 Uiso 1 1 calc R
H35C H 0.1784 0.9212 0.3628 0.077 Uiso 1 1 calc R
C36 C 0.34811(12) 0.85582(13) 0.37297(9) 0.0483(4) Uani 1 1 d .
H36A H 0.3408 0.8713 0.4200 0.072 Uiso 1 1 calc R
H36B H 0.3693 0.9132 0.3525 0.072 Uiso 1 1 calc R
H36C H 0.3929 0.8039 0.3766 0.072 Uiso 1 1 calc R

loop_
_atom_site_aniso_label
_atom_site_aniso_U_11
_atom_site_aniso_U_22
_atom_site_aniso_U_33
_atom_site_aniso_U_23
_atom_site_aniso_U_13
_atom_site_aniso_U_12
Pd1 0.02285(4) 0.02297(4) 0.02126(4) -0.00137(3) 0.00684(3) 0.00238(3)
Cl1 0.03452(14) 0.03262(14) 0.0593(2) -0.00846(14) 0.02073(15) -0.00556(12)
O1 0.0383(5) 0.0304(4) 0.0297(4) -0.0014(3) 0.0002(4) 0.0073(4)
C1 0.0227(4) 0.0218(4) 0.0207(4) -0.0011(3) 0.0059(3) -0.0001(3)
N1 0.0234(4) 0.0225(4) 0.0203(3) -0.0018(3) 0.0046(3) 0.0007(3)
P2 0.02587(12) 0.02443(12) 0.02423(12) -0.00086(9) 0.00768(10) 0.00312(10)
Cl2 0.03110(13) 0.03058(13) 0.04516(16) -0.00519(12) 0.01560(12) -0.00286(10)
O2 0.0303(4) 0.0331(4) 0.0360(4) 0.0037(4) 0.0156(4) 0.0071(3)
C2 0.0347(5) 0.0263(5) 0.0243(4) -0.0045(4) 0.0064(4) 0.0065(4)
N2 0.0260(4) 0.0215(4) 0.0208(3) -0.0008(3) 0.0048(3) 0.0030(3)
O3 0.0416(5) 0.0292(4) 0.0275(4) -0.0051(3) 0.0103(4) -0.0035(4)
C3 0.0345(5) 0.0262(5) 0.0261(5) -0.0029(4) 0.0056(4) 0.0090(4)
C4 0.0226(4) 0.0278(5) 0.0204(4) -0.0019(3) 0.0033(3) 0.0005(4)
C5 0.0237(5) 0.0394(6) 0.0285(5) -0.0053(4) 0.0048(4) -0.0038(4)
C6 0.0248(5) 0.0614(10) 0.0350(6) -0.0033(6) -0.0022(5) -0.0026(6)
C7 0.0327(6) 0.0643(10) 0.0331(6) 0.0077(6) -0.0029(5) 0.0069(6)
C8 0.0383(6) 0.0450(7) 0.0302(6) 0.0104(5) 0.0033(5) 0.0050(6)
C9 0.0279(5) 0.0304(5) 0.0228(4) 0.0012(4) 0.0043(4) 0.0011(4)
C10 0.0355(6) 0.0435(7) 0.0396(7) -0.0055(6) 0.0089(5) -0.0149(6)
C11 0.0407(8) 0.0799(14) 0.0611(11) -0.0038(10) 0.0152(8) -0.0284(9)
C12 0.0680(12) 0.0426(9) 0.0696(12) -0.0127(8) 0.0156(10) -0.0154(8)
C13 0.0338(6) 0.0342(6) 0.0279(5) 0.0030(4) 0.0048(4) -0.0079(5)
C14 0.0352(7) 0.0520(9) 0.0581(10) 0.0034(8) 0.0161(7) -0.0017(6)
C15 0.0636(10) 0.0351(7) 0.0488(8) 0.0001(6) 0.0140(8) -0.0146(7)
C16 0.0281(5) 0.0239(4) 0.0196(4) 0.0002(3) 0.0048(4) 0.0041(4)
C17 0.0325(5) 0.0315(5) 0.0265(5) 0.0040(4) 0.0096(4) 0.0040(4)
C18 0.0467(7) 0.0437(7) 0.0247(5) 0.0061(5) 0.0119(5) 0.0036(6)
C19 0.0498(8) 0.0473(8) 0.0213(5) 0.0009(5) 0.0024(5) 0.0056(6)
C20 0.0357(6) 0.0367(6) 0.0261(5) -0.0034(4) -0.0005(4) 0.0014(5)
C21 0.0292(5) 0.0249(4) 0.0237(4) -0.0016(4) 0.0040(4) 0.0026(4)
C22 0.0341(6) 0.0401(7) 0.0416(7) 0.0086(6) 0.0109(5) -0.0022(5)
C23 0.0553(10) 0.0414(9) 0.0909(16) -0.0051(9) 0.0165(10) -0.0092(8)
C24 0.0477(9) 0.0817(15) 0.0656(12) 0.0128(11) 0.0280(9) -0.0065(9)
C25 0.0316(5) 0.0283(5) 0.0319(5) 0.0011(4) 0.0063(5) -0.0021(4)
C26 0.0438(7) 0.0302(6) 0.0536(9) -0.0027(6) 0.0105(7) -0.0075(5)
C27 0.0482(8) 0.0405(7) 0.0538(9) -0.0031(7) 0.0260(7) -0.0009(6)
C28 0.0657(10) 0.0421(8) 0.0330(7) -0.0042(6) -0.0080(7) 0.0100(7)
C29 0.0694(16) 0.120(3) 0.100(2) -0.0169(19) -0.0235(14) -0.0288(17)
C30 0.171(3) 0.095(2) 0.0358(10) 0.0127(11) 0.0071(14) -0.005(2)
C31 0.0587(10) 0.0587(10) 0.0469(8) 0.0226(8) 0.0311(8) 0.0274(8)
C32 0.114(2) 0.0619(14) 0.104(2) 0.0237(14) 0.0800(19) 0.0046(14)
C33 0.0859(16) 0.122(2) 0.0350(9) 0.0035(11) 0.0141(10) 0.0257(16)
C34 0.0384(6) 0.0269(5) 0.0350(6) -0.0050(4) 0.0135(5) -0.0029(4)
C35 0.0563(10) 0.0293(6) 0.0704(11) -0.0030(7) 0.0201(9) 0.0055(6)
C36 0.0495(8) 0.0449(8) 0.0482(8) -0.0132(7) 0.0081(7) -0.0140(7)

loop_
_atom_type_symbol
_atom_type_description
_atom_type_scat_dispersion_real
_atom_type_scat_dispersion_imag
_atom_type_scat_source
C C 0.0033 0.0016 'International Tables Vol C Tables 4.2.6.8 and 6.1.1.4'
H H 0.0000 0.0000 'International Tables Vol C Tables 4.2.6.8 and 6.1.1.4'
N N 0.0061 0.0033 'International Tables Vol C Tables 4.2.6.8 and 6.1.1.4'
O O 0.0106 0.0060 'International Tables Vol C Tables 4.2.6.8 and 6.1.1.4'
P P 0.1023 0.0942 'International Tables Vol C Tables 4.2.6.8 and 6.1.1.4'
Cl Cl 0.1484 0.1585 'International Tables Vol C Tables 4.2.6.8 and 6.1.1.4'
Pd Pd -0.9988 1.0072 'International Tables Vol C Tables 4.2.6.8 and 6.1.1.4'

loop_
_geom_angle_atom_site_label_1
_geom_angle_atom_site_label_2
_geom_angle_atom_site_label_3
_geom_angle
C1 Pd1 P2 175.04(3)
C1 Pd1 Cl1 88.80(3)
P2 Pd1 Cl1 88.500(12)
C1 Pd1 Cl2 90.90(3)
P2 Pd1 Cl2 91.745(12)
Cl1 Pd1 Cl2 179.226(14)
C28 O1 P2 125.19(9)
N2 C1 N1 104.24(9)
N2 C1 Pd1 129.39(8)
N1 C1 Pd1 126.34(7)
C1 N1 C2 111.04(9)
C1 N1 C4 126.23(9)
C2 N1 C4 122.67(9)
O1 P2 O2 102.03(5)
O1 P2 O3 101.46(5)
O2 P2 O3 100.75(5)
O1 P2 Pd1 112.99(4)
O2 P2 Pd1 116.72(4)
O3 P2 Pd1 120.24(4)
C31 O2 P2 123.43(9)
C3 C2 N1 106.98(10)
C1 N2 C3 111.28(9)
C1 N2 C16 126.42(9)
C3 N2 C16 122.30(9)
C34 O3 P2 123.27(8)
C2 C3 N2 106.45(10)
C9 C4 C5 122.94(10)
C9 C4 N1 118.17(9)
C5 C4 N1 118.73(11)
C6 C5 C4 116.56(13)
C6 C5 C10 120.28(12)
C4 C5 C10 123.11(11)
C7 C6 C5 121.69(13)
C6 C7 C8 120.49(13)
C7 C8 C9 120.69(14)
C8 C9 C4 117.60(12)
C8 C9 C13 120.07(12)
C4 C9 C13 122.12(10)
C5 C10 C12 110.62(14)
C5 C10 C11 111.80(15)
C12 C10 C11 110.11(14)
C9 C13 C15 112.85(13)
C9 C13 C14 109.26(12)
C15 C13 C14 110.21(14)
C21 C16 C17 123.02(10)
C21 C16 N2 118.29(10)
C17 C16 N2 118.56(10)
C18 C17 C16 117.07(12)
C18 C17 C22 120.56(12)
C16 C17 C22 122.34(11)
C19 C18 C17 121.28(13)
C18 C19 C20 120.24(12)
C19 C20 C21 121.39(13)
C20 C21 C16 116.98(12)
C20 C21 C25 120.46(11)
C16 C21 C25 122.51(10)
C23 C22 C17 111.24(13)
C23 C22 C24 110.39(16)
C17 C22 C24 112.41(14)
C21 C25 C26 113.04(12)
C21 C25 C27 110.77(11)
C26 C25 C27 109.39(12)
O1 C28 C29 107.48(18)
O1 C28 C30 106.11(17)
C29 C28 C30 114.5(2)
O2 C31 C32 106.41(18)
O2 C31 C33 107.87(17)
C32 C31 C33 113.31(19)
O3 C34 C36 106.77(12)
O3 C34 C35 108.79(12)
C36 C34 C35 112.58(13)

loop_
_geom_bond_atom_site_label_1
_geom_bond_atom_site_label_2
_geom_bond_distance
Pd1 C1 2.0482(11)
Pd1 P2 2.2845(3)
Pd1 Cl1 2.2892(3)
Pd1 Cl2 2.2994(3)
O1 C28 1.4542(17)
O1 P2 1.5758(9)
C1 N2 1.3522(13)
C1 N1 1.3587(13)
N1 C2 1.3791(15)
N1 C4 1.4459(13)
P2 O2 1.5795(10)
P2 O3 1.5824(10)
O2 C31 1.4420(18)
C2 C3 1.3447(16)
N2 C3 1.3851(15)
N2 C16 1.4463(13)
O3 C34 1.4560(17)
C4 C9 1.3979(17)
C4 C5 1.4008(16)
C5 C6 1.3980(19)
C5 C10 1.509(2)
C6 C7 1.372(3)
C7 C8 1.379(2)
C8 C9 1.3945(17)
C9 C13 1.5137(17)
C10 C12 1.535(3)
C10 C11 1.540(2)
C13 C15 1.525(2)
C13 C14 1.532(2)
C16 C21 1.3975(16)
C16 C17 1.4000(17)
C17 C18 1.3954(17)
C17 C22 1.521(2)
C18 C19 1.376(2)
C19 C20 1.378(2)
C20 C21 1.3956(16)
C21 C25 1.5147(18)
C22 C23 1.520(3)
C22 C24 1.529(2)
C25 C26 1.5253(19)
C25 C27 1.528(2)
C28 C29 1.496(3)
C28 C30 1.508(3)
C31 C32 1.505(3)
C31 C33 1.514(3)
C34 C36 1.507(2)
C34 C35 1.511(2)

loop_
_geom_torsion_atom_site_label_1
_geom_torsion_atom_site_label_2
_geom_torsion_atom_site_label_3
_geom_torsion_atom_site_label_4
_geom_torsion
P2 Pd1 C1 N2 -157.1(3)
Cl1 Pd1 C1 N2 -100.04(10)
Cl2 Pd1 C1 N2 80.67(10)
P2 Pd1 C1 N1 20.6(4)
Cl1 Pd1 C1 N1 77.64(9)
Cl2 Pd1 C1 N1 -101.64(9)
N2 C1 N1 C2 -0.60(13)
Pd1 C1 N1 C2 -178.75(9)
N2 C1 N1 C4 -177.83(10)
Pd1 C1 N1 C4 4.02(16)
C28 O1 P2 O2 -97.93(14)
C28 O1 P2 O3 158.31(14)
C28 O1 P2 Pd1 28.21(15)
C1 Pd1 P2 O1 -26.4(4)
Cl1 Pd1 P2 O1 -83.49(5)
Cl2 Pd1 P2 O1 95.78(5)
C1 Pd1 P2 O2 91.4(4)
Cl1 Pd1 P2 O2 34.35(4)
Cl2 Pd1 P2 O2 -146.39(4)
C1 Pd1 P2 O3 -146.2(4)
Cl1 Pd1 P2 O3 156.70(4)
Cl2 Pd1 P2 O3 -24.03(4)
O1 P2 O2 C31 172.37(13)
O3 P2 O2 C31 -83.32(14)
Pd1 P2 O2 C31 48.70(14)
C1 N1 C2 C3 0.67(14)
C4 N1 C2 C3 178.01(11)
N1 C1 N2 C3 0.32(13)
Pd1 C1 N2 C3 178.40(9)
N1 C1 N2 C16 -179.96(10)
Pd1 C1 N2 C16 -1.89(17)
O1 P2 O3 C34 -43.37(11)
O2 P2 O3 C34 -148.13(10)
Pd1 P2 O3 C34 82.04(10)
N1 C2 C3 N2 -0.44(15)
C1 N2 C3 C2 0.08(15)
C16 N2 C3 C2 -179.65(11)
C1 N1 C4 C9 83.94(15)
C2 N1 C4 C9 -92.99(14)
C1 N1 C4 C5 -100.55(14)
C2 N1 C4 C5 82.52(15)
C9 C4 C5 C6 -1.1(2)
N1 C4 C5 C6 -176.36(12)
C9 C4 C5 C10 176.44(13)
N1 C4 C5 C10 1.16(19)
C4 C5 C6 C7 -0.3(2)
C10 C5 C6 C7 -177.92(16)
C5 C6 C7 C8 0.7(3)
C6 C7 C8 C9 0.4(3)
C7 C8 C9 C4 -1.7(2)
C7 C8 C9 C13 173.18(15)
C5 C4 C9 C8 2.1(2)
N1 C4 C9 C8 177.37(12)
C5 C4 C9 C13 -172.67(12)
N1 C4 C9 C13 2.64(18)
C6 C5 C10 C12 79.39(19)
C4 C5 C10 C12 -98.03(16)
C6 C5 C10 C11 -43.70(19)
C4 C5 C10 C11 138.87(14)
C8 C9 C13 C15 39.51(19)
C4 C9 C13 C15 -145.88(13)
C8 C9 C13 C14 -83.46(17)
C4 C9 C13 C14 91.14(15)
C1 N2 C16 C21 -97.15(14)
C3 N2 C16 C21 82.53(14)
C1 N2 C16 C17 86.84(14)
C3 N2 C16 C17 -93.47(14)
C21 C16 C17 C18 -0.36(19)
N2 C16 C17 C18 175.44(11)
C21 C16 C17 C22 -178.50(12)
N2 C16 C17 C22 -2.69(18)
C16 C17 C18 C19 1.0(2)
C22 C17 C18 C19 179.13(14)
C17 C18 C19 C20 -0.8(2)
C18 C19 C20 C21 0.0(2)
C19 C20 C21 C16 0.58(19)
C19 C20 C21 C25 -177.08(13)
C17 C16 C21 C20 -0.39(18)
N2 C16 C21 C20 -176.20(10)
C17 C16 C21 C25 177.22(11)
N2 C16 C21 C25 1.41(16)
C18 C17 C22 C23 -85.43(19)
C16 C17 C22 C23 92.64(18)
C18 C17 C22 C24 38.9(2)
C16 C17 C22 C24 -142.99(15)
C20 C21 C25 C26 -41.84(17)
C16 C21 C25 C26 140.63(12)
C20 C21 C25 C27 81.33(15)
C16 C21 C25 C27 -96.20(14)
P2 O1 C28 C29 101.1(2)
P2 O1 C28 C30 -135.99(19)
P2 O2 C31 C32 -140.89(14)
P2 O2 C31 C33 97.21(16)
P2 O3 C34 C36 -140.74(11)
P2 O3 C34 C35 97.52(13)
